data_4001177
loop_
_publ_author_name
'Klap\"otke, Thomas M.'
'Stierstorfer, J\"org'
'Wallek, Andreas U.'

_publ_section_title
;
 Nitrogen-Rich Salts of 1-Methyl-5-nitriminotetrazolate: An Auspicious
 Class of Thermally Stable Energetic Materials
;
_journal_issue 13
_journal_name_full 'Chemistry of Materials'
_journal_page_first 4519
_journal_paper_doi 10.1021/cm8004166
_journal_volume 20
_journal_year 2008
_chemical_formula_moiety 'C H9 N6, C2 H3 N6 O2'
_chemical_formula_sum 'C3 H12 N12 O2'
_chemical_formula_weight 248.25
_chemical_name_common 'Triaminoguanidinium 1-methyl-5-nitriminotetrazolate'
_chemical_name_systematic 'Triaminoguanidinium 1-methyl-5-nitriminotetrazolate'
_space_group_IT_number 2
_symmetry_cell_setting triclinic
_symmetry_Int_Tables_number 2
_symmetry_space_group_name_Hall '-P 1'
_symmetry_space_group_name_H-M 'P -1'
_atom_sites_solution_hydrogens geom
_atom_sites_solution_primary direct
_atom_sites_solution_secondary difmap
_audit_creation_date 04-Sep-07
_audit_creation_method SHELXL-97
_cell_angle_alpha 101.311(2)
_cell_angle_beta 103.776(2)
_cell_angle_gamma 103.123(2)
_cell_formula_units_Z 2
_cell_length_a 6.8650(2)
_cell_length_b 7.9800(2)
_cell_length_c 10.5180(3)
_cell_measurement_reflns_used 7503
_cell_measurement_temperature 200(2)
_cell_measurement_theta_max 27.485
_cell_measurement_theta_min 3.134
_cell_volume 525.60(3)
_computing_cell_refinement 'HKL Scalepack (Otwinowski & Minor 1997)'
_computing_data_collection 'Collect (Bruker AXS BV, 1997-2004)'
_computing_data_reduction 'HKL Denzo and Scalepack (Otwinowski & Minor 1997)'
_computing_molecular_graphics
;
'ORTEP (M. N. Burnett, C. K. Johnson, ORTEP-III: Oak Ridge Thermal Ellipsoid
;
_computing_publication_material 'PLATON (A. L. Spek, Acta Crystallogr, Sect. A, 1990, 46, C34, 1995 version).'
_computing_structure_refinement 'SHELXL-97 (Sheldrick, 1997)'
_computing_structure_solution SIR-92
_diffrn_ambient_temperature 200(2)
_diffrn_detector_area_resol_mean 9
_diffrn_measured_fraction_theta_full 0.994
_diffrn_measured_fraction_theta_max 0.994
_diffrn_measurement_device '95mm CCD camera on \k-goniostat'
_diffrn_measurement_device_type KappaCCD
_diffrn_measurement_method omega-scan
_diffrn_orient_matrix_UB_11 0.0130854
_diffrn_orient_matrix_UB_12 -0.0530780
_diffrn_orient_matrix_UB_13 0.0791261
_diffrn_orient_matrix_UB_21 0.0968422
_diffrn_orient_matrix_UB_22 0.1165330
_diffrn_orient_matrix_UB_23 0.0609180
_diffrn_orient_matrix_UB_31 -0.1223387
_diffrn_orient_matrix_UB_32 0.0374857
_diffrn_orient_matrix_UB_33 0.0182316
_diffrn_radiation_collimation 0.5
_diffrn_radiation_monochromator graphite
_diffrn_radiation_source 'fine-focus sealed tube'
_diffrn_radiation_type 'Mo K\a'
_diffrn_radiation_wavelength 0.71073
_diffrn_reflns_av_R_equivalents 0.0111
_diffrn_reflns_av_sigmaI/netI 0.0181
_diffrn_reflns_limit_h_max 8
_diffrn_reflns_limit_h_min -8
_diffrn_reflns_limit_k_max 9
_diffrn_reflns_limit_k_min -9
_diffrn_reflns_limit_l_max 12
_diffrn_reflns_limit_l_min -12
_diffrn_reflns_number 3943
_diffrn_reflns_theta_full 26.00
_diffrn_reflns_theta_max 26.00
_diffrn_reflns_theta_min 3.19
_diffrn_source_current 55.00
_diffrn_source_power 3.025
_diffrn_source_voltage 55.00
_exptl_absorpt_coefficient_mu 0.130
_exptl_absorpt_correction_type none
_exptl_crystal_colour colourless
_exptl_crystal_density_diffrn 1.569
_exptl_crystal_density_method 'not measured'
_exptl_crystal_description block
_exptl_crystal_F_000 260
_exptl_crystal_size_max 0.14
_exptl_crystal_size_mid 0.13
_exptl_crystal_size_min 0.09
_refine_diff_density_max 0.299
_refine_diff_density_min -0.426
_refine_diff_density_rms 0.137
_refine_ls_extinction_method none
_refine_ls_goodness_of_fit_ref 1.190
_refine_ls_hydrogen_treatment refall
_refine_ls_matrix_type full
_refine_ls_number_parameters 202
_refine_ls_number_reflns 2056
_refine_ls_number_restraints 0
_refine_ls_restrained_S_all 1.190
_refine_ls_R_factor_all 0.0385
_refine_ls_R_factor_gt 0.0354
_refine_ls_shift/su_max 0.000
_refine_ls_shift/su_mean 0.000
_refine_ls_structure_factor_coef Fsqd
_refine_ls_weighting_scheme calc
_refine_ls_wR_factor_gt 0.1098
_refine_ls_wR_factor_ref 0.1131
_reflns_number_gt 1886
_reflns_number_total 2056
_reflns_threshold_expression >2sigma(I)
_cod_data_source_file cm8004166-file008.cif
_cod_data_source_block ln466
_cod_original_sg_symbol_Hall -P1
_cod_original_sg_symbol_H-M P-1
_cod_database_code 4001177

loop_
_symmetry_equiv_pos_as_xyz
'x, y, z'
'-x, -y, -z'

loop_
_atom_site_label
_atom_site_type_symbol
_atom_site_fract_x
_atom_site_fract_y
_atom_site_fract_z
_atom_site_U_iso_or_equiv
_atom_site_adp_type
_atom_site_occupancy
_atom_site_symmetry_multiplicity
_atom_site_calc_flag
O1 O 0.08890(16) -0.24817(13) 0.59036(10) 0.0265(3) Uani 1 1 d
O2 O 0.23558(19) -0.02810(15) 0.51862(11) 0.0320(3) Uani 1 1 d
N9 N 0.55951(19) -0.64496(16) 0.72258(13) 0.0222(3) Uani 1 1 d
N1 N 0.26869(19) 0.07841(16) 0.95997(12) 0.0236(3) Uani 1 1 d
N6 N 0.19483(18) -0.08891(15) 0.61306(12) 0.0212(3) Uani 1 1 d
N8 N 0.18532(19) -0.58543(18) 0.69757(14) 0.0245(3) Uani 1 1 d
N4 N 0.1704(2) -0.20514(17) 0.85996(13) 0.0264(3) Uani 1 1 d
N7 N 0.34298(18) -0.47489(17) 0.66224(13) 0.0243(3) Uani 1 1 d
N5 N 0.26813(19) 0.02292(15) 0.73521(12) 0.0234(3) Uani 1 1 d
N2 N 0.2355(2) -0.00799(18) 1.05388(13) 0.0285(3) Uani 1 1 d
C3 C 0.5297(2) -0.50226(17) 0.68281(13) 0.0186(3) Uani 1 1 d
N11 N 0.6850(2) -0.38463(16) 0.66420(13) 0.0237(3) Uani 1 1 d
N10 N 0.7559(2) -0.67750(18) 0.73320(15) 0.0276(3) Uani 1 1 d
N3 N 0.1772(2) -0.17678(18) 0.99321(13) 0.0301(3) Uani 1 1 d
C1 C 0.2296(2) -0.04300(18) 0.84089(14) 0.0205(3) Uani 1 1 d
N12 N 0.6443(2) -0.22746(17) 0.63671(14) 0.0273(3) Uani 1 1 d
C2 C 0.3302(3) 0.2725(2) 0.99110(17) 0.0310(4) Uani 1 1 d
H9 H 0.452(3) -0.729(3) 0.7173(19) 0.034(5) Uiso 1 1 d
H7 H 0.328(3) -0.376(3) 0.6367(19) 0.033(5) Uiso 1 1 d
H12B H 0.696(3) -0.204(3) 0.569(2) 0.040(5) Uiso 1 1 d
H12A H 0.708(3) -0.136(3) 0.714(2) 0.040(5) Uiso 1 1 d
H2C H 0.295(4) 0.308(3) 0.906(3) 0.060(7) Uiso 1 1 d
H11 H 0.804(3) -0.396(3) 0.685(2) 0.036(5) Uiso 1 1 d
H2A H 0.246(4) 0.318(3) 1.043(2) 0.056(6) Uiso 1 1 d
H8B H 0.134(3) -0.509(3) 0.749(2) 0.040(5) Uiso 1 1 d
H2B H 0.469(4) 0.317(3) 1.034(3) 0.060(7) Uiso 1 1 d
H10B H 0.795(3) -0.711(3) 0.815(2) 0.041(5) Uiso 1 1 d
H8A H 0.088(3) -0.645(3) 0.621(2) 0.038(5) Uiso 1 1 d
H10A H 0.739(3) -0.770(3) 0.661(2) 0.043(5) Uiso 1 1 d

loop_
_atom_site_aniso_label
_atom_site_aniso_U_11
_atom_site_aniso_U_22
_atom_site_aniso_U_33
_atom_site_aniso_U_23
_atom_site_aniso_U_13
_atom_site_aniso_U_12
O1 0.0313(6) 0.0175(5) 0.0242(5) 0.0044(4) 0.0040(4) 0.0002(4)
O2 0.0502(7) 0.0275(6) 0.0225(6) 0.0112(4) 0.0170(5) 0.0085(5)
N9 0.0194(6) 0.0185(6) 0.0308(7) 0.0092(5) 0.0108(5) 0.0039(5)
N1 0.0281(6) 0.0235(6) 0.0181(6) 0.0060(5) 0.0068(5) 0.0050(5)
N6 0.0250(6) 0.0192(6) 0.0208(6) 0.0069(5) 0.0076(5) 0.0069(5)
N8 0.0189(6) 0.0261(7) 0.0270(7) 0.0074(5) 0.0075(5) 0.0026(5)
N4 0.0338(7) 0.0237(6) 0.0240(6) 0.0101(5) 0.0118(5) 0.0064(5)
N7 0.0224(6) 0.0241(6) 0.0292(7) 0.0128(5) 0.0082(5) 0.0065(5)
N5 0.0316(7) 0.0177(6) 0.0185(6) 0.0038(5) 0.0088(5) 0.0018(5)
N2 0.0340(7) 0.0322(7) 0.0212(6) 0.0110(5) 0.0093(5) 0.0089(5)
C3 0.0223(7) 0.0175(7) 0.0136(6) 0.0018(5) 0.0058(5) 0.0027(5)
N11 0.0240(6) 0.0213(6) 0.0284(7) 0.0113(5) 0.0103(5) 0.0047(5)
N10 0.0251(6) 0.0275(7) 0.0372(8) 0.0130(6) 0.0149(6) 0.0116(5)
N3 0.0370(7) 0.0312(7) 0.0263(7) 0.0136(6) 0.0122(6) 0.0100(6)
C1 0.0196(7) 0.0206(7) 0.0200(7) 0.0051(5) 0.0056(5) 0.0036(5)
N12 0.0354(7) 0.0202(7) 0.0276(7) 0.0111(5) 0.0102(6) 0.0053(5)
C2 0.0401(9) 0.0227(8) 0.0250(8) 0.0018(6) 0.0084(7) 0.0044(7)

loop_
_atom_type_symbol
_atom_type_description
_atom_type_scat_dispersion_real
_atom_type_scat_dispersion_imag
_atom_type_scat_source
C C 0.0033 0.0016 'International Tables Vol C Tables 4.2.6.8 and 6.1.1.4'
H H 0.0000 0.0000 'International Tables Vol C Tables 4.2.6.8 and 6.1.1.4'
N N 0.0061 0.0033 'International Tables Vol C Tables 4.2.6.8 and 6.1.1.4'
O O 0.0106 0.0060 'International Tables Vol C Tables 4.2.6.8 and 6.1.1.4'

loop_
_exptl_crystal_face_index_h
_exptl_crystal_face_index_k
_exptl_crystal_face_index_l
_exptl_crystal_face_perp_dist
1 7 -7 0.051000
-1 -6 6 0.040000
3 -3 -4 0.070000
-6 5 6 0.067000
9 -1 4 0.072000
-6 1 -3 0.070000

loop_
_geom_angle_atom_site_label_1
_geom_angle_atom_site_label_2
_geom_angle_atom_site_label_3
_geom_angle
C3 N9 N10 118.15(12)
C3 N9 H9 118.7(13)
N10 N9 H9 120.5(13)
N2 N1 C1 108.85(12)
N2 N1 C2 121.80(12)
C1 N1 C2 129.32(13)
O2 N6 O1 120.77(11)
O2 N6 N5 116.29(12)
O1 N6 N5 122.94(11)
N7 N8 H8B 105.4(13)
N7 N8 H8A 106.0(13)
H8B N8 H8A 109.3(18)
C1 N4 N3 105.43(12)
C3 N7 N8 119.49(12)
C3 N7 H7 117.8(12)
N8 N7 H7 122.2(12)
N6 N5 C1 117.08(12)
N3 N2 N1 106.40(12)
N7 C3 N9 119.71(12)
N7 C3 N11 119.05(13)
N9 C3 N11 121.23(13)
C3 N11 N12 116.95(12)
C3 N11 H11 118.7(14)
N12 N11 H11 122.9(14)
N9 N10 H10B 107.0(12)
N9 N10 H10A 107.7(13)
H10B N10 H10A 109.6(18)
N2 N3 N4 111.39(12)
N4 C1 N1 107.93(12)
N4 C1 N5 135.48(13)
N1 C1 N5 116.47(12)
N11 N12 H12B 108.8(13)
N11 N12 H12A 108.3(12)
H12B N12 H12A 110.6(18)
N1 C2 H2C 108.8(15)
N1 C2 H2A 109.4(14)
H2C C2 H2A 105(2)
N1 C2 H2B 109.9(16)
H2C C2 H2B 111(2)
H2A C2 H2B 113(2)

loop_
_geom_bond_atom_site_label_1
_geom_bond_atom_site_label_2
_geom_bond_distance
O1 N6 1.2568(15)
O2 N6 1.2491(16)
N9 C3 1.3288(18)
N9 N10 1.4130(17)
N9 H9 0.86(2)
N1 N2 1.3438(17)
N1 C1 1.3509(18)
N1 C2 1.4567(19)
N6 N5 1.3186(17)
N8 N7 1.4051(17)
N8 H8B 0.92(2)
N8 H8A 0.88(2)
N4 C1 1.3347(19)
N4 N3 1.3628(18)
N7 C3 1.3232(18)
N7 H7 0.90(2)
N5 C1 1.3742(18)
N2 N3 1.295(2)
C3 N11 1.3319(18)
N11 N12 1.4135(17)
N11 H11 0.83(2)
N10 H10B 0.94(2)
N10 H10A 0.91(2)
N12 H12B 0.90(2)
N12 H12A 0.92(2)
C2 H2C 0.98(3)
C2 H2A 0.97(2)
C2 H2B 0.90(3)

loop_
_geom_hbond_atom_site_label_D
_geom_hbond_atom_site_label_H
_geom_hbond_atom_site_label_A
_geom_hbond_distance_DH
_geom_hbond_distance_HA
_geom_hbond_distance_DA
_geom_hbond_angle_DHA
_geom_hbond_site_symmetry_A
N9 H9 N5 0.86(2) 2.17(2) 2.9834(17) 159.9(18) 1_545
N7 H7 O1 0.90(2) 2.13(2) 2.8686(17) 138.4(16) .
N7 H7 N6 0.90(2) 2.68(2) 3.5476(17) 160.5(16) .
N12 H12B O2 0.90(2) 2.24(2) 2.9484(17) 136.0(17) 2_656
N12 H12A N2 0.92(2) 2.38(2) 3.2281(19) 153.8(17) 2_657
N11 H11 O1 0.83(2) 2.56(2) 3.0761(16) 121.8(17) 1_655
N11 H11 N4 0.83(2) 2.64(2) 3.2868(18) 136.0(17) 1_655
N8 H8B N4 0.92(2) 2.40(2) 3.2137(19) 146.7(17) .
N10 H10B N3 0.94(2) 2.35(2) 3.2817(19) 169.0(17) 2_647
N8 H8A O1 0.88(2) 2.15(2) 3.0085(17) 163.9(18) 2_546
N10 H10A O2 0.91(2) 2.30(2) 3.1988(18) 168.0(18) 2_646

loop_
_geom_torsion_atom_site_label_1
_geom_torsion_atom_site_label_2
_geom_torsion_atom_site_label_3
_geom_torsion_atom_site_label_4
_geom_torsion
O2 N6 N5 C1 -178.31(12)
O1 N6 N5 C1 1.9(2)
C1 N1 N2 N3 -0.25(16)
C2 N1 N2 N3 177.96(13)
N8 N7 C3 N9 7.3(2)
N8 N7 C3 N11 -172.14(12)
N10 N9 C3 N7 175.08(13)
N10 N9 C3 N11 -5.5(2)
N7 C3 N11 N12 6.31(19)
N9 C3 N11 N12 -173.11(12)
N1 N2 N3 N4 -0.06(17)
C1 N4 N3 N2 0.35(17)
N3 N4 C1 N1 -0.49(15)
N3 N4 C1 N5 175.28(15)
N2 N1 C1 N4 0.48(16)
C2 N1 C1 N4 -177.57(14)
N2 N1 C1 N5 -176.22(12)
C2 N1 C1 N5 5.7(2)
N6 N5 C1 N4 16.9(2)
N6 N5 C1 N1 -167.61(12)
